data_4304193
loop_
_publ_author_name
'Ganglin Xue'
'Xuemei Liu'
'Haisheng Xu'
'Huaiming Hu'
'Feng Fu'
'Jiwu Wang'

_publ_section_title
;
An Unusual Asymmetric Polyoxomolybdate Containing Mixed-Valence Antimony
and Its Derivatives: [Sb4VSb2IIIMo18O73(H2O)2]12- and
{M(H2O)2[Sb4VSb2IIIMo18O73(H2O)2]2}22- (M = MnII, FeII, CuII or CoII)
;
_journal_name_full 'Inorganic Chemistry'
_journal_page_first 2011
_journal_page_last 2016
_journal_paper_doi 10.1021/ic7016648
_journal_volume 47
_journal_year 2008
_chemical_formula_sum 'H140 Mn Mo36 N22 O172 Sb12'
_chemical_formula_weight 8171.66
_chemical_name_systematic
; 
 ? 
;
_space_group_IT_number 2
_symmetry_cell_setting triclinic
_symmetry_space_group_name_Hall '-P 1'
_symmetry_space_group_name_H-M 'P -1'
_atom_sites_solution_hydrogens none
_atom_sites_solution_primary direct
_atom_sites_solution_secondary difmap
_audit_creation_method SHELXL-97
_cell_angle_alpha 69.8010(10)
_cell_angle_beta 82.7290(10)
_cell_angle_gamma 69.3450(10)
_cell_formula_units_Z 1
_cell_length_a 13.8612(9)
_cell_length_b 17.9531(12)
_cell_length_c 19.8574(14)
_cell_measurement_temperature 293(2)
_cell_volume 4339.5(5)
_computing_cell_refinement 'Bruker SMART'
_computing_data_collection 'Bruker SMART'
_computing_data_reduction 'Bruker SAINT'
_computing_molecular_graphics 'Bruker SHELXTL'
_computing_publication_material 'Bruker SHELXTL'
_computing_structure_refinement 'SHELXL-97 (Sheldrick, 1997)'
_computing_structure_solution 'SHELXS-97 (Sheldrick, 1990)'
_diffrn_ambient_temperature 293(2)
_diffrn_measured_fraction_theta_full 0.984
_diffrn_measured_fraction_theta_max 0.984
_diffrn_measurement_device_type 'CCD area detector'
_diffrn_measurement_method 'phi and omega scans'
_diffrn_radiation_monochromator graphite
_diffrn_radiation_source 'fine-focus sealed tube'
_diffrn_radiation_type MoK\a
_diffrn_radiation_wavelength 0.71073
_diffrn_reflns_av_R_equivalents 0.0149
_diffrn_reflns_av_sigmaI/netI 0.0279
_diffrn_reflns_limit_h_max 15
_diffrn_reflns_limit_h_min -16
_diffrn_reflns_limit_k_max 21
_diffrn_reflns_limit_k_min -21
_diffrn_reflns_limit_l_max 23
_diffrn_reflns_limit_l_min -19
_diffrn_reflns_number 22183
_diffrn_reflns_theta_full 25.10
_diffrn_reflns_theta_max 25.10
_diffrn_reflns_theta_min 1.74
_exptl_absorpt_coefficient_mu 4.672
_exptl_absorpt_correction_T_max 0.496
_exptl_absorpt_correction_T_min 0.286
_exptl_absorpt_correction_type multi-scan
_exptl_absorpt_process_details sadbas
_exptl_crystal_colour pink
_exptl_crystal_density_diffrn 3.146
_exptl_crystal_density_method 'not measured'
_exptl_crystal_description block
_exptl_crystal_F_000 3909
_exptl_crystal_size_max 0.28
_exptl_crystal_size_mid 0.23
_exptl_crystal_size_min 0.15
_refine_diff_density_max 3.954
_refine_diff_density_min -3.638
_refine_diff_density_rms 0.230
_refine_ls_extinction_method none
_refine_ls_goodness_of_fit_ref 1.047
_refine_ls_hydrogen_treatment none
_refine_ls_matrix_type full
_refine_ls_number_parameters 977
_refine_ls_number_reflns 15213
_refine_ls_number_restraints 0
_refine_ls_restrained_S_all 1.047
_refine_ls_R_factor_all 0.0489
_refine_ls_R_factor_gt 0.0414
_refine_ls_shift/su_max 0.021
_refine_ls_shift/su_mean 0.000
_refine_ls_structure_factor_coef Fsqd
_refine_ls_weighting_details 'calc w=1/[\s^2^(Fo^2^)+(0.0657P)^2^+54.0595P] where P=(Fo^2^+2Fc^2^)/3'
_refine_ls_weighting_scheme calc
_refine_ls_wR_factor_gt 0.1264
_refine_ls_wR_factor_ref 0.1310
_reflns_number_gt 12693
_reflns_number_total 15213
_reflns_threshold_expression >2sigma(I)
_cod_data_source_file ic7016648-file002.cif
_cod_data_source_block liu1
_cod_database_code 4304193

loop_
_symmetry_equiv_pos_as_xyz
'x, y, z'
'-x, -y, -z'

loop_
_atom_site_label
_atom_site_type_symbol
_atom_site_fract_x
_atom_site_fract_y
_atom_site_fract_z
_atom_site_U_iso_or_equiv
_atom_site_adp_type
_atom_site_occupancy
_atom_site_symmetry_multiplicity
_atom_site_calc_flag
_atom_site_refinement_flags
_atom_site_disorder_assembly
_atom_site_disorder_group
Mo1 Mo 0.97357(7) 0.32159(7) 0.53875(5) 0.0388(2) Uani 1 1 d . . .
Mo2 Mo 0.74195(6) 0.29545(6) 0.57956(4) 0.0330(2) Uani 1 1 d . . .
Mo3 Mo 1.07980(6) 0.31329(5) 0.38674(4) 0.02573(17) Uani 1 1 d . . .
Mo4 Mo 0.62665(6) 0.26171(5) 0.46631(4) 0.02647(18) Uani 1 1 d . . .
Mo5 Mo 1.03259(5) 0.15458(5) 0.32615(4) 0.02176(16) Uani 1 1 d . . .
Mo6 Mo 0.80611(5) 0.13483(4) 0.36135(4) 0.02058(16) Uani 1 1 d . . .
Mo7 Mo 0.99712(6) -0.00791(5) 0.24396(4) 0.03039(19) Uani 1 1 d . . .
Mo8 Mo 0.77125(7) -0.02494(5) 0.27768(5) 0.0353(2) Uani 1 1 d . . .
Mo9 Mo 1.01487(5) 0.17400(5) 0.08571(4) 0.02097(16) Uani 1 1 d . . .
Mo10 Mo 0.56017(6) 0.12942(6) 0.14920(5) 0.0333(2) Uani 1 1 d . . .
Mo11 Mo 1.04987(5) 0.33053(5) 0.15687(4) 0.02091(16) Uani 1 1 d . . .
Mo12 Mo 0.59841(5) 0.28452(5) 0.22587(4) 0.02087(16) Uani 1 1 d . . .
Mo13 Mo 1.08710(6) 0.49565(5) 0.22185(4) 0.02869(18) Uani 1 1 d . . .
Mo14 Mo 0.62915(5) 0.44645(4) 0.29236(4) 0.01950(16) Uani 1 1 d . . .
Mo15 Mo 0.87792(7) 0.65189(5) 0.16954(5) 0.0339(2) Uani 1 1 d . . .
Mo16 Mo 0.64976(6) 0.62825(5) 0.19956(5) 0.03093(19) Uani 1 1 d . . .
Mo17 Mo 0.85717(6) 0.24208(5) -0.04902(4) 0.02605(17) Uani 1 1 d . . .
Mo18 Mo 0.62539(6) 0.21526(5) -0.01421(4) 0.03145(19) Uani 1 1 d . . .
Mn1 Mn 1.0000 0.0000 0.5000 0.160(2) Uani 1 2 d S . .
Sb1 Sb 0.84638(4) 0.30031(3) 0.41471(3) 0.01990(13) Uani 1 1 d . . .
Sb2 Sb 0.86143(4) 0.46145(3) 0.25078(3) 0.01887(13) Uani 1 1 d . . .
Sb3 Sb 0.82576(4) 0.30583(3) 0.19157(3) 0.01605(12) Uani 1 1 d . . .
Sb4 Sb 0.78356(4) 0.16195(3) 0.12276(3) 0.02055(13) Uani 1 1 d . . .
Sb5 Sb 0.89170(5) 0.41009(4) 0.00327(3) 0.02930(15) Uani 1 1 d . . .
Sb6 Sb 0.64077(4) 0.38668(4) 0.04286(3) 0.02478(14) Uani 1 1 d . . .
O1 O 0.9279(7) 0.4041(6) 0.5710(5) 0.064(3) Uani 1 1 d . . .
O2 O 1.0874(6) 0.2606(6) 0.5809(4) 0.057(2) Uani 1 1 d . . .
O3 O 0.7057(6) 0.3787(5) 0.6114(4) 0.052(2) Uani 1 1 d . . .
O4 O 0.7146(6) 0.2155(5) 0.6463(4) 0.0489(19) Uani 1 1 d . . .
O5 O 0.8901(5) 0.2556(5) 0.5936(3) 0.0401(17) Uani 1 1 d . . .
O6 O 0.5982(6) 0.1835(5) 0.5351(4) 0.0419(17) Uani 1 1 d . . .
O7 O 0.7854(4) 0.2329(4) 0.4967(3) 0.0240(13) Uani 1 1 d . . .
O8 O 0.9832(4) 0.2569(4) 0.4616(3) 0.0242(13) Uani 1 1 d . . .
O9 O 1.1941(5) 0.2582(5) 0.4297(4) 0.0375(16) Uani 1 1 d . . .
O10 O 0.8596(5) 0.0577(4) 0.4404(3) 0.0312(14) Uani 1 1 d . . .
O11 O 1.0693(5) 0.0805(4) 0.4103(3) 0.0322(15) Uani 1 1 d . . .
O12 O 1.1004(5) -0.0371(4) 0.2975(4) 0.0406(17) Uani 1 1 d . . .
O13 O 0.9086(5) -0.0489(4) 0.3154(3) 0.0353(15) Uani 1 1 d . . .
O14 O 0.7199(6) -0.0703(5) 0.3578(4) 0.0493(19) Uani 1 1 d . . .
O15 O 0.8103(7) -0.1019(5) 0.2384(5) 0.054(2) Uani 1 1 d . . .
O16 O 1.0315(6) -0.0809(4) 0.2002(4) 0.0454(18) Uani 1 1 d . . .
O17 O 0.7462(5) 0.0846(4) 0.3277(3) 0.0304(14) Uani 1 1 d . . .
O18 O 0.9350(4) 0.1115(3) 0.3035(3) 0.0226(12) Uani 1 1 d . . .
O19 O 1.1330(5) 0.1211(4) 0.2723(3) 0.0297(14) Uani 1 1 d . . .
O20 O 1.0783(4) 0.2393(4) 0.3420(3) 0.0253(13) Uani 1 1 d . . .
O21 O 0.8855(4) 0.2159(3) 0.3671(3) 0.0215(12) Uani 1 1 d . . .
O22 O 0.6929(4) 0.2000(4) 0.4028(3) 0.0256(13) Uani 1 1 d . . .
O23 O 0.6220(5) 0.3357(4) 0.5191(3) 0.0331(15) Uani 1 1 d . . .
O24 O 0.8145(5) 0.3747(4) 0.4779(3) 0.0268(13) Uani 1 1 d . . .
O25 O 1.0255(5) 0.3823(4) 0.4487(4) 0.0370(16) Uani 1 1 d . . .
O26 O 0.5124(5) 0.3215(5) 0.4233(4) 0.0399(17) Uani 1 1 d . . .
O27 O 0.7060(4) 0.3585(4) 0.3754(3) 0.0245(13) Uani 1 1 d . . .
O28 O 0.9110(4) 0.3761(4) 0.3439(3) 0.0229(12) Uani 1 1 d . . .
O29 O 1.1079(5) 0.3949(4) 0.3130(3) 0.0302(14) Uani 1 1 d . . .
O30 O 1.1691(5) 0.2810(4) 0.1936(4) 0.0338(15) Uani 1 1 d . . .
O31 O 0.9643(4) 0.2655(3) 0.2306(3) 0.0189(11) Uani 1 1 d . . .
O32 O 0.7471(4) 0.2456(3) 0.2640(3) 0.0196(12) Uani 1 1 d . . .
O33 O 0.5441(5) 0.2297(4) 0.2984(3) 0.0319(14) Uani 1 1 d . . .
O34 O 0.6487(5) 0.0464(4) 0.2260(4) 0.0384(16) Uani 1 1 d . . .
O35 O 0.8439(5) 0.0585(4) 0.1993(3) 0.0268(13) Uani 1 1 d . . .
O36 O 1.0352(5) 0.0809(4) 0.1659(3) 0.0297(14) Uani 1 1 d . . .
O37 O 1.1069(5) 0.1356(4) 0.0302(3) 0.0320(14) Uani 1 1 d . . .
O38 O 0.9013(4) 0.1411(4) 0.0552(3) 0.0227(12) Uani 1 1 d . . .
O39 O 0.7020(5) 0.1166(4) 0.0847(3) 0.0278(13) Uani 1 1 d . . .
O40 O 0.5206(6) 0.0659(5) 0.1205(4) 0.050(2) Uani 1 1 d . . .
O41 O 0.4575(5) 0.1734(5) 0.1971(4) 0.0474(19) Uani 1 1 d . . .
O42 O 0.6555(4) 0.2022(4) 0.1762(3) 0.0256(13) Uani 1 1 d . . .
O43 O 0.8674(4) 0.2172(3) 0.1468(3) 0.0201(12) Uani 1 1 d . . .
O44 O 1.0664(4) 0.2370(4) 0.1133(3) 0.0246(13) Uani 1 1 d . . .
O45 O 1.1888(5) 0.4463(5) 0.1759(4) 0.0407(17) Uani 1 1 d . . .
O46 O 0.9920(4) 0.4163(4) 0.2019(3) 0.0247(13) Uani 1 1 d . . .
O47 O 0.7834(4) 0.3959(3) 0.2348(3) 0.0207(12) Uani 1 1 d . . .
O48 O 0.5826(4) 0.3801(4) 0.2656(3) 0.0231(12) Uani 1 1 d . . .
O49 O 0.5294(5) 0.4941(4) 0.3383(3) 0.0314(14) Uani 1 1 d . . .
O50 O 0.7276(4) 0.5103(4) 0.2951(3) 0.0224(12) Uani 1 1 d . . .
O51 O 0.9327(5) 0.5318(4) 0.2647(3) 0.0264(13) Uani 1 1 d . . .
O52 O 1.1335(6) 0.5509(5) 0.2566(4) 0.0412(17) Uani 1 1 d . . .
O53 O 0.9224(6) 0.7070(5) 0.2056(4) 0.0494(19) Uani 1 1 d . . .
O54 O 0.7469(5) 0.6712(4) 0.2212(4) 0.0344(15) Uani 1 1 d . . .
O55 O 0.5501(6) 0.6716(5) 0.2506(5) 0.051(2) Uani 1 1 d . . .
O56 O 0.6059(5) 0.5346(4) 0.2017(3) 0.0256(13) Uani 1 1 d . . .
O57 O 0.8065(5) 0.5571(4) 0.1636(3) 0.0257(13) Uani 1 1 d . . .
O58 O 1.0095(5) 0.5806(4) 0.1429(3) 0.0336(15) Uani 1 1 d . . .
O59 O 1.0709(5) 0.3929(4) 0.0725(3) 0.0360(15) Uani 1 1 d . . .
O60 O 0.8924(4) 0.3714(4) 0.1109(3) 0.0219(12) Uani 1 1 d . . .
O61 O 0.6904(4) 0.3558(4) 0.1412(3) 0.0224(12) Uani 1 1 d . . .
O62 O 0.4967(5) 0.3499(4) 0.1682(3) 0.0340(15) Uani 1 1 d . . .
O63 O 0.5306(5) 0.2289(4) 0.0631(4) 0.0368(16) Uani 1 1 d . . .
O64 O 0.7238(5) 0.2686(4) 0.0373(3) 0.0249(13) Uani 1 1 d . . .
O65 O 0.9290(4) 0.2805(4) 0.0071(3) 0.0239(13) Uani 1 1 d . . .
O66 O 0.9574(5) 0.1934(5) -0.0944(3) 0.0382(16) Uani 1 1 d . . .
O67 O 0.7648(5) 0.1860(4) -0.0523(3) 0.0314(14) Uani 1 1 d . . .
O68 O 0.5843(6) 0.1549(5) -0.0461(4) 0.0477(19) Uani 1 1 d . . .
O69 O 0.5792(6) 0.3172(5) -0.0701(4) 0.0450(18) Uani 1 1 d . . .
O70 O 0.7997(6) 0.3391(4) -0.1079(3) 0.0394(17) Uani 1 1 d . . .
O71 O 0.6201(6) 0.6884(5) 0.1125(4) 0.0480(19) Uani 1 1 d . . .
O72 O 0.8382(6) 0.7152(5) 0.0851(4) 0.055(2) Uani 1 1 d . . .
O73 O 0.7449(5) 0.4338(4) -0.0068(3) 0.0304(14) Uani 1 1 d . . .
O74 O 1.0446(8) -0.0889(5) 0.4471(5) 0.071(3) Uani 1 1 d . . .
O75 O 0.8191(5) 0.5431(4) 0.0344(4) 0.0390(16) Uiso 1 1 d . . .
O101 O 0.7464(9) 0.7526(7) 0.3188(6) 0.089(3) Uiso 1 1 d . . .
O102 O 0.7841(10) 0.5628(8) 0.5653(7) 0.100(4) Uiso 1 1 d . . .
O103 O 0.6663(8) 0.6390(7) 0.9220(6) 0.078(3) Uiso 1 1 d . . .
O104 O 0.3361(10) 0.6557(8) 0.2360(7) 0.106(4) Uiso 1 1 d . . .
O105 O 0.3473(7) 0.3892(6) 0.3231(5) 0.065(2) Uiso 1 1 d . . .
O106 O 0.3223(9) 0.2529(7) 0.2927(6) 0.085(3) Uiso 1 1 d . . .
O107 O 0.2974(9) 0.2338(7) 0.0306(6) 0.090(3) Uiso 1 1 d . . .
O108 O 0.3632(8) 0.5155(7) 0.1883(6) 0.083(3) Uiso 1 1 d . . .
O109 O 0.0942(10) 0.7323(8) 0.2558(7) 0.100(4) Uiso 1 1 d . . .
O110 O 0.7214(7) 0.5374(6) 0.4206(5) 0.059(2) Uiso 1 1 d . . .
O111 O 0.8987(9) 0.5751(7) 0.3848(6) 0.086(3) Uiso 1 1 d . . .
O112 O 0.4378(16) 0.4710(13) 0.4822(11) 0.185(8) Uiso 1 1 d . . .
O113 O 0.5379(15) 0.7212(13) 0.3683(11) 0.171(7) Uiso 1 1 d . . .
O114 O 0.556(2) 0.0789(18) 0.4279(15) 0.248(12) Uiso 1 1 d . . .
O115 O 0.5761(7) 0.5296(6) 0.0726(5) 0.068(2) Uiso 1 1 d . . .
O116 O 0.2875(15) 0.9586(12) 0.3547(10) 0.166(7) Uiso 1 1 d . . .
O117 O 0.2924(10) 0.1048(9) 0.1673(7) 0.108(4) Uiso 1 1 d . . .
O118 O 0.261(3) 0.046(2) 0.490(2) 0.167(14) Uiso 0.50 1 d P . .
O119 O 0.7998(18) 0.0568(15) 0.9019(12) 0.205(9) Uiso 1 1 d . . .
O120 O 0.6731(17) 0.7222(14) 0.4645(12) 0.200(9) Uiso 1 1 d . . .
O121 O 0.171(2) 0.0575(19) 0.9076(16) 0.269(13) Uiso 1 1 d . . .

loop_
_atom_site_aniso_label
_atom_site_aniso_U_11
_atom_site_aniso_U_22
_atom_site_aniso_U_33
_atom_site_aniso_U_23
_atom_site_aniso_U_13
_atom_site_aniso_U_12
Mo1 0.0327(5) 0.0620(6) 0.0320(5) -0.0270(4) -0.0008(4) -0.0160(4)
Mo2 0.0305(4) 0.0453(5) 0.0223(4) -0.0153(4) 0.0017(3) -0.0078(4)
Mo3 0.0210(4) 0.0331(4) 0.0247(4) -0.0098(3) -0.0021(3) -0.0098(3)
Mo4 0.0217(4) 0.0325(4) 0.0239(4) -0.0109(3) 0.0031(3) -0.0068(3)
Mo5 0.0188(4) 0.0231(4) 0.0188(4) -0.0046(3) -0.0007(3) -0.0035(3)
Mo6 0.0209(4) 0.0201(4) 0.0190(3) -0.0050(3) -0.0002(3) -0.0060(3)
Mo7 0.0324(4) 0.0233(4) 0.0283(4) -0.0052(3) -0.0015(3) -0.0034(3)
Mo8 0.0445(5) 0.0266(4) 0.0377(5) -0.0092(4) 0.0054(4) -0.0181(4)
Mo9 0.0200(4) 0.0228(4) 0.0201(4) -0.0098(3) 0.0007(3) -0.0047(3)
Mo10 0.0283(4) 0.0421(5) 0.0407(5) -0.0220(4) 0.0042(4) -0.0181(4)
Mo11 0.0190(4) 0.0257(4) 0.0209(4) -0.0096(3) 0.0034(3) -0.0098(3)
Mo12 0.0166(4) 0.0246(4) 0.0238(4) -0.0106(3) -0.0005(3) -0.0067(3)
Mo13 0.0287(4) 0.0347(4) 0.0295(4) -0.0126(3) 0.0052(3) -0.0182(3)
Mo14 0.0179(4) 0.0188(3) 0.0204(4) -0.0071(3) -0.0009(3) -0.0034(3)
Mo15 0.0420(5) 0.0269(4) 0.0343(5) -0.0051(4) -0.0008(4) -0.0177(4)
Mo16 0.0325(4) 0.0188(4) 0.0365(5) -0.0054(3) -0.0042(3) -0.0048(3)
Mo17 0.0313(4) 0.0293(4) 0.0178(4) -0.0080(3) -0.0022(3) -0.0092(3)
Mo18 0.0301(4) 0.0363(5) 0.0323(4) -0.0152(4) -0.0074(3) -0.0097(4)
Mn1 0.159(6) 0.146(5) 0.161(6) -0.037(4) -0.020(5) -0.037(4)
Sb1 0.0186(3) 0.0218(3) 0.0182(3) -0.0065(2) -0.0006(2) -0.0052(2)
Sb2 0.0200(3) 0.0186(3) 0.0191(3) -0.0065(2) 0.0001(2) -0.0073(2)
Sb3 0.0155(3) 0.0170(3) 0.0155(3) -0.0057(2) -0.0005(2) -0.0046(2)
Sb4 0.0214(3) 0.0217(3) 0.0205(3) -0.0090(2) -0.0004(2) -0.0074(2)
Sb5 0.0323(3) 0.0334(3) 0.0193(3) -0.0026(2) -0.0001(2) -0.0132(3)
Sb6 0.0250(3) 0.0243(3) 0.0225(3) -0.0067(2) -0.0076(2) -0.0037(2)
O1 0.053(5) 0.098(7) 0.073(6) -0.066(6) 0.015(4) -0.031(5)
O2 0.045(5) 0.081(6) 0.044(5) -0.022(4) -0.015(4) -0.013(4)
O3 0.054(5) 0.063(5) 0.045(4) -0.035(4) 0.007(4) -0.012(4)
O4 0.045(4) 0.064(5) 0.029(4) -0.009(4) 0.003(3) -0.015(4)
O5 0.035(4) 0.059(5) 0.021(3) -0.010(3) -0.002(3) -0.012(3)
O6 0.044(4) 0.048(4) 0.032(4) -0.010(3) 0.009(3) -0.018(3)
O7 0.022(3) 0.026(3) 0.019(3) -0.005(2) 0.001(2) -0.005(2)
O8 0.021(3) 0.031(3) 0.019(3) -0.009(3) -0.003(2) -0.005(3)
O9 0.027(4) 0.051(4) 0.036(4) -0.013(3) -0.008(3) -0.013(3)
O10 0.033(4) 0.025(3) 0.025(3) 0.003(3) -0.010(3) -0.005(3)
O11 0.032(4) 0.028(3) 0.029(3) -0.003(3) -0.007(3) -0.005(3)
O12 0.039(4) 0.032(4) 0.035(4) 0.000(3) -0.010(3) 0.000(3)
O13 0.043(4) 0.027(3) 0.028(3) -0.001(3) 0.000(3) -0.010(3)
O14 0.061(5) 0.045(4) 0.046(4) -0.008(4) 0.008(4) -0.032(4)
O15 0.069(6) 0.039(4) 0.060(5) -0.021(4) 0.006(4) -0.023(4)
O16 0.056(5) 0.031(4) 0.043(4) -0.016(3) 0.007(4) -0.007(3)
O17 0.030(3) 0.030(3) 0.035(4) -0.011(3) 0.003(3) -0.014(3)
O18 0.022(3) 0.020(3) 0.024(3) -0.008(2) 0.002(2) -0.004(2)
O19 0.023(3) 0.031(3) 0.031(3) -0.011(3) 0.003(3) -0.003(3)
O20 0.022(3) 0.028(3) 0.025(3) -0.009(3) 0.002(2) -0.008(3)
O21 0.019(3) 0.022(3) 0.024(3) -0.011(2) -0.001(2) -0.004(2)
O22 0.023(3) 0.028(3) 0.026(3) -0.011(3) 0.003(2) -0.007(3)
O23 0.027(3) 0.036(4) 0.032(3) -0.016(3) 0.001(3) 0.000(3)
O24 0.026(3) 0.033(3) 0.025(3) -0.016(3) 0.003(3) -0.010(3)
O25 0.033(4) 0.043(4) 0.047(4) -0.025(3) 0.001(3) -0.016(3)
O26 0.023(3) 0.051(4) 0.041(4) -0.017(3) 0.000(3) -0.005(3)
O27 0.019(3) 0.030(3) 0.023(3) -0.008(3) -0.001(2) -0.006(2)
O28 0.022(3) 0.023(3) 0.021(3) -0.002(2) -0.003(2) -0.008(2)
O29 0.024(3) 0.035(4) 0.035(4) -0.011(3) 0.002(3) -0.015(3)
O30 0.023(3) 0.043(4) 0.040(4) -0.020(3) -0.001(3) -0.010(3)
O31 0.015(3) 0.020(3) 0.020(3) -0.007(2) -0.001(2) -0.003(2)
O32 0.020(3) 0.021(3) 0.017(3) -0.003(2) -0.001(2) -0.008(2)
O33 0.032(4) 0.039(4) 0.030(3) -0.014(3) 0.005(3) -0.017(3)
O34 0.045(4) 0.040(4) 0.038(4) -0.013(3) 0.003(3) -0.026(3)
O35 0.026(3) 0.026(3) 0.025(3) -0.006(3) -0.001(3) -0.008(3)
O36 0.027(3) 0.027(3) 0.028(3) -0.007(3) -0.001(3) -0.003(3)
O37 0.032(4) 0.028(3) 0.032(3) -0.015(3) 0.004(3) -0.002(3)
O38 0.024(3) 0.025(3) 0.021(3) -0.011(2) 0.000(2) -0.005(2)
O39 0.030(3) 0.028(3) 0.030(3) -0.015(3) -0.001(3) -0.011(3)
O40 0.050(5) 0.062(5) 0.061(5) -0.034(4) 0.002(4) -0.032(4)
O41 0.034(4) 0.070(5) 0.056(5) -0.039(4) 0.013(3) -0.025(4)
O42 0.023(3) 0.030(3) 0.029(3) -0.016(3) 0.004(2) -0.010(3)
O43 0.019(3) 0.020(3) 0.025(3) -0.011(2) 0.002(2) -0.008(2)
O44 0.021(3) 0.029(3) 0.026(3) -0.013(3) 0.002(2) -0.008(3)
O45 0.032(4) 0.049(4) 0.049(4) -0.023(4) 0.012(3) -0.019(3)
O46 0.022(3) 0.030(3) 0.031(3) -0.015(3) 0.005(2) -0.014(3)
O47 0.020(3) 0.020(3) 0.023(3) -0.008(2) -0.001(2) -0.008(2)
O48 0.018(3) 0.026(3) 0.026(3) -0.012(3) -0.002(2) -0.004(2)
O49 0.028(3) 0.032(3) 0.029(3) -0.012(3) 0.001(3) -0.001(3)
O50 0.020(3) 0.027(3) 0.023(3) -0.011(3) 0.002(2) -0.009(2)
O51 0.033(3) 0.026(3) 0.025(3) -0.009(3) 0.000(3) -0.015(3)
O52 0.049(4) 0.049(4) 0.041(4) -0.020(3) 0.002(3) -0.030(4)
O53 0.058(5) 0.045(4) 0.061(5) -0.027(4) 0.005(4) -0.028(4)
O54 0.039(4) 0.025(3) 0.041(4) -0.013(3) 0.000(3) -0.011(3)
O55 0.045(5) 0.036(4) 0.075(6) -0.031(4) 0.013(4) -0.008(3)
O56 0.026(3) 0.022(3) 0.027(3) -0.006(3) -0.005(2) -0.005(2)
O57 0.032(3) 0.021(3) 0.023(3) -0.002(2) -0.004(3) -0.011(3)
O58 0.038(4) 0.038(4) 0.027(3) -0.007(3) 0.006(3) -0.021(3)
O59 0.038(4) 0.040(4) 0.031(4) -0.010(3) 0.011(3) -0.020(3)
O60 0.024(3) 0.023(3) 0.019(3) -0.005(2) 0.000(2) -0.010(2)
O61 0.017(3) 0.027(3) 0.022(3) -0.008(2) -0.004(2) -0.004(2)
O62 0.027(3) 0.040(4) 0.035(4) -0.014(3) -0.011(3) -0.007(3)
O63 0.028(4) 0.045(4) 0.041(4) -0.020(3) 0.000(3) -0.011(3)
O64 0.029(3) 0.024(3) 0.023(3) -0.009(3) -0.004(2) -0.008(3)
O65 0.028(3) 0.021(3) 0.023(3) -0.007(2) -0.002(2) -0.007(2)
O66 0.046(4) 0.047(4) 0.026(3) -0.020(3) 0.007(3) -0.016(3)
O67 0.035(4) 0.042(4) 0.026(3) -0.017(3) -0.001(3) -0.016(3)
O68 0.047(4) 0.054(5) 0.057(5) -0.028(4) -0.011(4) -0.020(4)
O69 0.041(4) 0.045(4) 0.045(4) -0.012(4) -0.014(3) -0.007(3)
O70 0.050(4) 0.036(4) 0.027(3) -0.002(3) -0.013(3) -0.011(3)
O71 0.048(5) 0.041(4) 0.043(4) 0.008(3) -0.017(4) -0.017(4)
O72 0.059(5) 0.052(5) 0.042(4) 0.006(4) -0.005(4) -0.025(4)
O73 0.036(4) 0.028(3) 0.023(3) 0.000(3) -0.007(3) -0.010(3)
O74 0.105(8) 0.046(5) 0.045(5) -0.015(4) -0.006(5) -0.003(5)

loop_
_atom_type_symbol
_atom_type_description
_atom_type_scat_dispersion_real
_atom_type_scat_dispersion_imag
_atom_type_scat_source
H H 0.0000 0.0000 'International Tables Vol C Tables 4.2.6.8 and 6.1.1.4'
N N 0.0061 0.0033 'International Tables Vol C Tables 4.2.6.8 and 6.1.1.4'
Mo Mo -1.6832 0.6857 'International Tables Vol C Tables 4.2.6.8 and 6.1.1.4'
O O 0.0106 0.0060 'International Tables Vol C Tables 4.2.6.8 and 6.1.1.4'
Sb Sb -0.5866 1.5461 'International Tables Vol C Tables 4.2.6.8 and 6.1.1.4'
Mn Mn 0.3368 0.7283 'International Tables Vol C Tables 4.2.6.8 and 6.1.1.4'

loop_
_geom_angle_atom_site_label_1
_geom_angle_atom_site_label_2
_geom_angle_atom_site_label_3
_geom_angle
_geom_angle_site_symmetry_1
_geom_angle_site_symmetry_3
_geom_angle_publ_flag
O2 Mo1 O1 105.5(4) . . ?
O2 Mo1 O5 98.6(4) . . ?
O1 Mo1 O5 99.7(4) . . ?
O2 Mo1 O25 99.0(4) . . ?
O1 Mo1 O25 95.6(4) . . ?
O5 Mo1 O25 152.6(3) . . ?
O2 Mo1 O8 98.5(3) . . ?
O1 Mo1 O8 154.7(4) . . ?
O5 Mo1 O8 84.5(3) . . ?
O25 Mo1 O8 72.3(2) . . ?
O2 Mo1 O24 165.6(3) . . ?
O1 Mo1 O24 87.5(3) . . ?
O5 Mo1 O24 72.6(2) . . ?
O25 Mo1 O24 85.6(2) . . ?
O8 Mo1 O24 69.9(2) . . ?
O2 Mo1 Mo3 90.4(3) . . ?
O1 Mo1 Mo3 129.7(3) . . ?
O5 Mo1 Mo3 125.1(2) . . ?
O25 Mo1 Mo3 34.24(19) . . ?
O8 Mo1 Mo3 40.62(16) . . ?
O24 Mo1 Mo3 85.83(14) . . ?
O4 Mo2 O3 106.1(4) . . ?
O4 Mo2 O5 98.0(3) . . ?
O3 Mo2 O5 100.1(4) . . ?
O4 Mo2 O23 99.5(3) . . ?
O3 Mo2 O23 96.3(3) . . ?
O5 Mo2 O23 151.6(3) . . ?
O4 Mo2 O7 97.2(3) . . ?
O3 Mo2 O7 155.7(3) . . ?
O5 Mo2 O7 83.2(3) . . ?
O23 Mo2 O7 72.6(2) . . ?
O4 Mo2 O24 163.9(3) . . ?
O3 Mo2 O24 88.6(3) . . ?
O5 Mo2 O24 72.2(2) . . ?
O23 Mo2 O24 85.3(2) . . ?
O7 Mo2 O24 69.4(2) . . ?
O9 Mo3 O29 103.7(3) . . ?
O9 Mo3 O20 98.8(3) . . ?
O29 Mo3 O20 101.6(3) . . ?
O9 Mo3 O25 95.3(3) . . ?
O29 Mo3 O25 95.0(3) . . ?
O20 Mo3 O25 155.0(3) . . ?
O9 Mo3 O8 99.7(3) . . ?
O29 Mo3 O8 155.0(3) . . ?
O20 Mo3 O8 83.2(2) . . ?
O25 Mo3 O8 74.1(3) . . ?
O9 Mo3 O28 170.6(3) . . ?
O29 Mo3 O28 85.5(2) . . ?
O20 Mo3 O28 80.6(2) . . ?
O25 Mo3 O28 82.2(2) . . ?
O8 Mo3 O28 70.9(2) . . ?
O9 Mo3 Mo1 88.4(2) . . ?
O29 Mo3 Mo1 129.2(2) . . ?
O20 Mo3 Mo1 125.44(18) . . ?
O25 Mo3 Mo1 34.3(2) . . ?
O8 Mo3 Mo1 42.47(16) . . ?
O28 Mo3 Mo1 84.41(14) . . ?
O26 Mo4 O6 104.4(4) . . ?
O26 Mo4 O22 100.4(3) . . ?
O6 Mo4 O22 99.2(3) . . ?
O26 Mo4 O23 95.9(3) . . ?
O6 Mo4 O23 98.7(3) . . ?
O22 Mo4 O23 151.8(3) . . ?
O26 Mo4 O7 156.4(3) . . ?
O6 Mo4 O7 98.0(3) . . ?
O22 Mo4 O7 82.9(2) . . ?
O23 Mo4 O7 73.2(2) . . ?
O26 Mo4 O27 87.7(3) . . ?
O6 Mo4 O27 167.8(3) . . ?
O22 Mo4 O27 77.2(2) . . ?
O23 Mo4 O27 80.7(2) . . ?
O7 Mo4 O27 70.2(2) . . ?
O19 Mo5 O11 103.0(3) . . ?
O19 Mo5 O18 99.5(3) . . ?
O11 Mo5 O18 98.0(3) . . ?
O19 Mo5 O20 97.0(3) . . ?
O11 Mo5 O20 95.2(3) . . ?
O18 Mo5 O20 155.8(2) . . ?
O19 Mo5 O21 164.7(3) . . ?
O11 Mo5 O21 91.7(3) . . ?
O18 Mo5 O21 73.9(2) . . ?
O20 Mo5 O21 85.7(2) . . ?
O19 Mo5 O31 87.8(2) . . ?
O11 Mo5 O31 168.5(3) . . ?
O18 Mo5 O31 83.6(2) . . ?
O20 Mo5 O31 79.5(2) . . ?
O21 Mo5 O31 77.9(2) . . ?
O10 Mo6 O17 102.3(3) . . ?
O10 Mo6 O22 97.3(3) . . ?
O17 Mo6 O22 101.0(3) . . ?
O10 Mo6 O18 95.2(3) . . ?
O17 Mo6 O18 96.0(3) . . ?
O22 Mo6 O18 156.3(2) . . ?
O10 Mo6 O21 93.3(3) . . ?
O17 Mo6 O21 161.7(3) . . ?
O22 Mo6 O21 86.2(2) . . ?
O18 Mo6 O21 73.0(2) . . ?
O10 Mo6 O32 171.7(3) . . ?
O17 Mo6 O32 86.0(3) . . ?
O22 Mo6 O32 80.9(2) . . ?
O18 Mo6 O32 83.9(2) . . ?
O21 Mo6 O32 78.5(2) . . ?
O12 Mo7 O16 104.3(4) . . ?
O12 Mo7 O13 97.9(3) . . ?
O16 Mo7 O13 100.9(3) . . ?
O12 Mo7 O36 96.2(3) . . ?
O16 Mo7 O36 96.7(3) . . ?
O13 Mo7 O36 153.9(3) . . ?
O12 Mo7 O35 159.3(3) . . ?
O16 Mo7 O35 96.2(3) . . ?
O13 Mo7 O35 74.7(3) . . ?
O36 Mo7 O35 84.5(2) . . ?
O12 Mo7 Mo8 132.5(2) . . ?
O16 Mo7 Mo8 91.1(3) . . ?
O13 Mo7 Mo8 34.6(2) . . ?
O36 Mo7 Mo8 126.77(18) . . ?
O35 Mo7 Mo8 42.32(16) . . ?
O15 Mo8 O14 103.3(4) . . ?
O15 Mo8 O34 100.2(4) . . ?
O14 Mo8 O34 99.9(4) . . ?
O15 Mo8 O13 95.9(4) . . ?
O14 Mo8 O13 96.5(3) . . ?
O34 Mo8 O13 153.6(3) . . ?
O15 Mo8 O35 95.9(3) . . ?
O14 Mo8 O35 158.9(3) . . ?
O34 Mo8 O35 85.1(3) . . ?
O13 Mo8 O35 72.5(2) . . ?
O15 Mo8 O17 170.0(3) . . ?
O14 Mo8 O17 83.4(3) . . ?
O34 Mo8 O17 85.8(3) . . ?
O13 Mo8 O17 75.7(2) . . ?
O35 Mo8 O17 76.5(2) . . ?
O15 Mo8 Mo7 87.8(3) . . ?
O14 Mo8 Mo7 129.1(3) . . ?
O34 Mo8 Mo7 127.1(2) . . ?
O13 Mo8 Mo7 32.61(18) . . ?
O35 Mo8 Mo7 42.01(16) . . ?
O17 Mo8 Mo7 82.13(15) . . ?
O37 Mo9 O44 103.6(3) . . ?
O37 Mo9 O36 101.0(3) . . ?
O44 Mo9 O36 101.6(3) . . ?
O37 Mo9 O65 96.6(3) . . ?
O44 Mo9 O65 90.2(2) . . ?
O36 Mo9 O65 155.8(3) . . ?
O37 Mo9 O38 95.3(3) . . ?
O44 Mo9 O38 156.7(2) . . ?
O36 Mo9 O38 88.0(3) . . ?
O65 Mo9 O38 73.9(2) . . ?
O37 Mo9 O43 166.4(3) . . ?
O44 Mo9 O43 89.3(2) . . ?
O36 Mo9 O43 80.3(2) . . ?
O65 Mo9 O43 78.7(2) . . ?
O38 Mo9 O43 71.2(2) . . ?
O37 Mo9 Sb4 130.6(2) . . ?
O44 Mo9 Sb4 125.39(19) . . ?
O36 Mo9 Sb4 77.09(19) . . ?
O65 Mo9 Sb4 78.86(16) . . ?
O38 Mo9 Sb4 35.82(15) . . ?
O43 Mo9 Sb4 36.15(13) . . ?
O40 Mo10 O41 104.6(4) . . ?
O40 Mo10 O34 99.7(4) . . ?
O41 Mo10 O34 100.3(4) . . ?
O40 Mo10 O63 99.5(3) . . ?
O41 Mo10 O63 94.5(3) . . ?
O34 Mo10 O63 151.9(3) . . ?
O40 Mo10 O39 95.2(3) . . ?
O41 Mo10 O39 158.3(3) . . ?
O34 Mo10 O39 84.7(3) . . ?
O63 Mo10 O39 73.3(2) . . ?
O40 Mo10 O42 165.5(3) . . ?
O41 Mo10 O42 89.9(3) . . ?
O34 Mo10 O42 75.8(2) . . ?
O63 Mo10 O42 80.5(2) . . ?
O39 Mo10 O42 70.8(2) . . ?
O30 Mo11 O59 103.9(3) . . ?
O30 Mo11 O46 101.8(3) . . ?
O59 Mo11 O46 98.8(3) . . ?
O30 Mo11 O31 101.7(3) . . ?
O59 Mo11 O31 152.3(3) . . ?
O46 Mo11 O31 85.9(2) . . ?
O30 Mo11 O44 92.1(3) . . ?
O59 Mo11 O44 88.2(3) . . ?
O46 Mo11 O44 162.4(2) . . ?
O31 Mo11 O44 80.5(2) . . ?
O30 Mo11 O60 169.1(3) . . ?
O59 Mo11 O60 81.4(3) . . ?
O46 Mo11 O60 86.6(2) . . ?
O31 Mo11 O60 71.7(2) . . ?
O44 Mo11 O60 78.5(2) . . ?
O30 Mo11 Sb3 136.4(2) . . ?
O59 Mo11 Sb3 118.0(2) . . ?
O46 Mo11 Sb3 83.84(17) . . ?
O31 Mo11 Sb3 35.00(15) . . ?
O44 Mo11 Sb3 78.57(16) . . ?
O60 Mo11 Sb3 36.73(14) . . ?
O33 Mo12 O62 104.6(3) . . ?
O33 Mo12 O42 100.6(3) . . ?
O62 Mo12 O42 97.0(3) . . ?
O33 Mo12 O48 94.9(3) . . ?
O62 Mo12 O48 89.9(3) . . ?
O42 Mo12 O48 160.8(2) . . ?
O33 Mo12 O32 99.9(3) . . ?
O62 Mo12 O32 154.4(3) . . ?
O42 Mo12 O32 85.5(2) . . ?
O48 Mo12 O32 80.7(2) . . ?
O33 Mo12 O61 170.7(3) . . ?
O62 Mo12 O61 83.5(3) . . ?
O42 Mo12 O61 82.7(2) . . ?
O48 Mo12 O61 80.4(2) . . ?
O32 Mo12 O61 71.6(2) . . ?
O33 Mo12 Sb3 134.2(2) . . ?
O62 Mo12 Sb3 120.5(2) . . ?
O42 Mo12 Sb3 82.56(17) . . ?
O48 Mo12 Sb3 78.51(16) . . ?
O32 Mo12 Sb3 34.42(15) . . ?
O61 Mo12 Sb3 37.16(13) . . ?
O52 Mo13 O45 105.5(3) . . ?
O52 Mo13 O58 102.3(3) . . ?
O45 Mo13 O58 98.9(3) . . ?
O52 Mo13 O29 95.1(3) . . ?
O45 Mo13 O29 95.4(3) . . ?
O58 Mo13 O29 153.6(3) . . ?
O52 Mo13 O51 96.5(3) . . ?
O45 Mo13 O51 158.0(3) . . ?
O58 Mo13 O51 76.3(2) . . ?
O29 Mo13 O51 82.2(2) . . ?
O52 Mo13 O46 164.2(3) . . ?
O45 Mo13 O46 88.3(3) . . ?
O58 Mo13 O46 82.7(2) . . ?
O29 Mo13 O46 75.6(2) . . ?
O51 Mo13 O46 69.8(2) . . ?
O52 Mo13 Mo15 92.1(3) . . ?
O45 Mo13 Mo15 132.5(3) . . ?
O58 Mo13 Mo15 33.7(2) . . ?
O29 Mo13 Mo15 127.16(18) . . ?
O51 Mo13 Mo15 44.96(16) . . ?
O46 Mo13 Mo15 83.79(15) . . ?
O49 Mo14 O48 104.2(3) . . ?
O49 Mo14 O56 98.3(3) . . ?
O48 Mo14 O56 95.5(3) . . ?
O49 Mo14 O27 97.1(3) . . ?
O48 Mo14 O27 96.0(3) . . ?
O56 Mo14 O27 157.9(2) . . ?
O49 Mo14 O50 97.8(3) . . ?
O48 Mo14 O50 157.6(2) . . ?
O56 Mo14 O50 76.8(2) . . ?
O27 Mo14 O50 85.5(2) . . ?
O49 Mo14 O47 168.6(3) . . ?
O48 Mo14 O47 87.2(2) . . ?
O56 Mo14 O47 80.6(2) . . ?
O27 Mo14 O47 81.2(2) . . ?
O50 Mo14 O47 70.9(2) . . ?
O72 Mo15 O53 106.8(4) . . ?
O72 Mo15 O54 100.6(4) . . ?
O53 Mo15 O54 94.2(3) . . ?
O72 Mo15 O58 97.1(4) . . ?
O53 Mo15 O58 99.3(3) . . ?
O54 Mo15 O58 153.6(3) . . ?
O72 Mo15 O51 159.2(3) . . ?
O53 Mo15 O51 92.7(3) . . ?
O54 Mo15 O51 84.7(2) . . ?
O58 Mo15 O51 72.2(2) . . ?
O72 Mo15 O57 91.5(3) . . ?
O53 Mo15 O57 159.4(3) . . ?
O54 Mo15 O57 72.6(2) . . ?
O58 Mo15 O57 87.6(2) . . ?
O51 Mo15 O57 70.8(2) . . ?
O72 Mo15 Mo13 129.5(3) . . ?
O53 Mo15 Mo13 88.3(3) . . ?
O54 Mo15 Mo13 126.7(2) . . ?
O58 Mo15 Mo13 32.38(19) . . ?
O51 Mo15 Mo13 42.06(16) . . ?
O57 Mo15 Mo13 87.27(15) . . ?
O71 Mo16 O55 106.2(4) . . ?
O71 Mo16 O54 102.0(3) . . ?
O55 Mo16 O54 96.0(3) . . ?
O71 Mo16 O56 98.2(3) . . ?
O55 Mo16 O56 97.4(3) . . ?
O54 Mo16 O56 151.6(3) . . ?
O71 Mo16 O57 89.5(3) . . ?
O55 Mo16 O57 162.8(3) . . ?
O54 Mo16 O57 73.6(2) . . ?
O56 Mo16 O57 86.9(2) . . ?
O71 Mo16 O50 157.7(3) . . ?
O55 Mo16 O50 94.5(3) . . ?
O54 Mo16 O50 83.6(2) . . ?
O56 Mo16 O50 70.4(2) . . ?
O57 Mo16 O50 71.2(2) . . ?
O66 Mo17 O70 105.7(3) . . ?
O66 Mo17 O67 98.4(3) . . ?
O70 Mo17 O67 100.7(3) . . ?
O66 Mo17 O65 101.2(3) . . ?
O70 Mo17 O65 95.8(3) . . ?
O67 Mo17 O65 149.8(2) . . ?
O66 Mo17 O38 94.2(3) . . ?
O70 Mo17 O38 158.8(3) . . ?
O67 Mo17 O38 83.3(2) . . ?
O65 Mo17 O38 72.7(2) . . ?
O66 Mo17 O64 162.9(3) . . ?
O70 Mo17 O64 90.4(3) . . ?
O67 Mo17 O64 72.8(2) . . ?
O65 Mo17 O64 82.0(2) . . ?
O38 Mo17 O64 70.6(2) . . ?
O68 Mo18 O69 107.8(4) . . ?
O68 Mo18 O63 101.9(3) . . ?
O69 Mo18 O63 96.7(3) . . ?
O68 Mo18 O67 96.7(3) . . ?
O69 Mo18 O67 98.3(3) . . ?
O63 Mo18 O67 151.3(3) . . ?
O68 Mo18 O39 98.5(3) . . ?
O69 Mo18 O39 153.4(3) . . ?
O63 Mo18 O39 73.5(3) . . ?
O67 Mo18 O39 82.3(2) . . ?
O68 Mo18 O64 164.9(3) . . ?
O69 Mo18 O64 84.2(3) . . ?
O63 Mo18 O64 85.3(2) . . ?
O67 Mo18 O64 72.0(2) . . ?
O39 Mo18 O64 70.6(2) . . ?
O74 Mn1 O74 180.000(2) . 2_756 ?
O74 Mn1 O10 92.0(3) . 2_756 ?
O74 Mn1 O10 88.0(3) 2_756 2_756 ?
O74 Mn1 O10 88.0(3) . . ?
O74 Mn1 O10 92.0(3) 2_756 . ?
O10 Mn1 O10 179.998(1) 2_756 . ?
O74 Mn1 O11 91.5(3) . 2_756 ?
O74 Mn1 O11 88.5(3) 2_756 2_756 ?
O10 Mn1 O11 88.0(2) 2_756 2_756 ?
O10 Mn1 O11 92.0(2) . 2_756 ?
O74 Mn1 O11 88.5(3) . . ?
O74 Mn1 O11 91.5(3) 2_756 . ?
O10 Mn1 O11 92.0(2) 2_756 . ?
O10 Mn1 O11 88.0(2) . . ?
O11 Mn1 O11 179.998(1) 2_756 . ?
O21 Sb1 O7 92.9(2) . . ?
O21 Sb1 O28 95.7(2) . . ?
O7 Sb1 O28 170.5(2) . . ?
O21 Sb1 O27 96.2(2) . . ?
O7 Sb1 O27 86.7(2) . . ?
O28 Sb1 O27 96.6(2) . . ?
O21 Sb1 O8 93.4(2) . . ?
O7 Sb1 O8 93.7(2) . . ?
O28 Sb1 O8 81.6(2) . . ?
O27 Sb1 O8 170.4(2) . . ?
O21 Sb1 O24 171.6(2) . . ?
O7 Sb1 O24 81.4(2) . . ?
O28 Sb1 O24 89.6(2) . . ?
O27 Sb1 O24 89.7(2) . . ?
O8 Sb1 O24 80.9(2) . . ?
O51 Sb2 O28 90.9(2) . . ?
O51 Sb2 O57 84.6(2) . . ?
O28 Sb2 O57 173.1(2) . . ?
O51 Sb2 O47 177.0(2) . . ?
O28 Sb2 O47 91.4(2) . . ?
O57 Sb2 O47 93.0(2) . . ?
O51 Sb2 O46 83.2(2) . . ?
O28 Sb2 O46 92.2(2) . . ?
O57 Sb2 O46 92.5(3) . . ?
O47 Sb2 O46 98.7(2) . . ?
O51 Sb2 O50 97.2(2) . . ?
O28 Sb2 O50 90.6(2) . . ?
O57 Sb2 O50 84.8(2) . . ?
O47 Sb2 O50 80.7(2) . . ?
O46 Sb2 O50 177.2(2) . . ?
O32 Sb3 O31 106.1(2) . . ?
O32 Sb3 O43 90.4(2) . . ?
O31 Sb3 O43 90.2(2) . . ?
O32 Sb3 O47 90.2(2) . . ?
O31 Sb3 O47 90.3(2) . . ?
O43 Sb3 O47 179.0(2) . . ?
O32 Sb3 O60 173.6(2) . . ?
O31 Sb3 O60 80.2(2) . . ?
O43 Sb3 O60 88.5(2) . . ?
O47 Sb3 O60 90.8(2) . . ?
O32 Sb3 O61 80.8(2) . . ?
O31 Sb3 O61 173.1(2) . . ?
O43 Sb3 O61 89.6(2) . . ?
O47 Sb3 O61 89.8(2) . . ?
O60 Sb3 O61 92.9(2) . . ?
O32 Sb3 Mo11 143.43(16) . . ?
O31 Sb3 Mo11 37.34(16) . . ?
O43 Sb3 Mo11 91.01(16) . . ?
O47 Sb3 Mo11 88.95(16) . . ?
O60 Sb3 Mo11 42.91(16) . . ?
O61 Sb3 Mo11 135.78(17) . . ?
O32 Sb3 Mo12 37.16(16) . . ?
O31 Sb3 Mo12 143.28(16) . . ?
O43 Sb3 Mo12 89.78(16) . . ?
O47 Sb3 Mo12 90.25(16) . . ?
O60 Sb3 Mo12 136.53(16) . . ?
O61 Sb3 Mo12 43.61(17) . . ?
Mo11 Sb3 Mo12 179.00(2) . . ?
O35 Sb4 O39 94.9(3) . . ?
O35 Sb4 O43 91.9(2) . . ?
O39 Sb4 O43 171.8(2) . . ?
O35 Sb4 O42 95.5(3) . . ?
O39 Sb4 O42 84.5(2) . . ?
O43 Sb4 O42 99.4(2) . . ?
O35 Sb4 O38 94.8(2) . . ?
O39 Sb4 O38 94.9(2) . . ?
O43 Sb4 O38 80.0(2) . . ?
O42 Sb4 O38 169.7(2) . . ?
O35 Sb4 O64 176.8(2) . . ?
O39 Sb4 O64 83.8(2) . . ?
O43 Sb4 O64 89.2(2) . . ?
O42 Sb4 O64 87.3(2) . . ?
O38 Sb4 O64 82.4(2) . . ?
O35 Sb4 Mo9 87.76(18) . . ?
O39 Sb4 Mo9 132.55(18) . . ?
O43 Sb4 Mo9 43.12(16) . . ?
O42 Sb4 Mo9 142.48(17) . . ?
O38 Sb4 Mo9 37.78(16) . . ?
O64 Sb4 Mo9 90.99(17) . . ?
O73 Sb5 O60 96.3(2) . . ?
O73 Sb5 O65 92.3(2) . . ?
O60 Sb5 O65 89.3(2) . . ?
O73 Sb5 O75 79.7(2) . . ?
O60 Sb5 O75 75.6(2) . . ?
O65 Sb5 O75 161.9(2) . . ?
O73 Sb6 O61 96.8(2) . . ?
O73 Sb6 O64 93.4(3) . . ?
O61 Sb6 O64 91.7(2) . . ?
Mo1 O5 Mo2 121.2(4) . . ?
Sb1 O7 Mo4 106.1(2) . . ?
Sb1 O7 Mo2 108.8(3) . . ?
Mo4 O7 Mo2 95.0(2) . . ?
Sb1 O8 Mo3 106.6(3) . . ?
Sb1 O8 Mo1 108.7(3) . . ?
Mo3 O8 Mo1 96.9(2) . . ?
Mo6 O10 Mn1 141.1(4) . . ?
Mo5 O11 Mn1 137.7(3) . . ?
Mo7 O13 Mo8 112.8(3) . . ?
Mo6 O17 Mo8 145.7(3) . . ?
Mo5 O18 Mo6 111.2(3) . . ?
Mo3 O20 Mo5 155.7(3) . . ?
Sb1 O21 Mo6 130.1(3) . . ?
Sb1 O21 Mo5 130.7(3) . . ?
Mo6 O21 Mo5 97.8(2) . . ?
Mo6 O22 Mo4 155.5(3) . . ?
Mo4 O23 Mo2 113.2(3) . . ?
Sb1 O24 Mo2 100.3(2) . . ?
Sb1 O24 Mo1 100.5(2) . . ?
Mo2 O24 Mo1 90.4(2) . . ?
Mo3 O25 Mo1 111.5(3) . . ?
Mo14 O27 Sb1 142.0(3) . . ?
Mo14 O27 Mo4 121.7(3) . . ?
Sb1 O27 Mo4 95.7(2) . . ?
Sb1 O28 Sb2 130.9(3) . . ?
Sb1 O28 Mo3 99.5(2) . . ?
Sb2 O28 Mo3 128.0(3) . . ?
Mo3 O29 Mo13 159.7(4) . . ?
Sb3 O31 Mo11 107.7(2) . . ?
Sb3 O31 Mo5 128.0(3) . . ?
Mo11 O31 Mo5 123.4(2) . . ?
Sb3 O32 Mo12 108.4(2) . . ?
Sb3 O32 Mo6 128.0(3) . . ?
Mo12 O32 Mo6 122.5(3) . . ?
Mo8 O34 Mo10 159.7(4) . . ?
Sb4 O35 Mo7 134.0(3) . . ?
Sb4 O35 Mo8 130.1(3) . . ?
Mo7 O35 Mo8 95.7(2) . . ?
Mo9 O36 Mo7 156.4(4) . . ?
Sb4 O38 Mo9 106.4(2) . . ?
Sb4 O38 Mo17 107.6(2) . . ?
Mo9 O38 Mo17 99.6(2) . . ?
Sb4 O39 Mo10 105.3(3) . . ?
Sb4 O39 Mo18 107.7(3) . . ?
Mo10 O39 Mo18 94.6(2) . . ?
Mo12 O42 Sb4 137.7(3) . . ?
Mo12 O42 Mo10 123.9(3) . . ?
Sb4 O42 Mo10 97.9(2) . . ?
Sb4 O43 Sb3 129.5(3) . . ?
Sb4 O43 Mo9 100.7(2) . . ?
Sb3 O43 Mo9 128.4(3) . . ?
Mo9 O44 Mo11 151.7(3) . . ?
Mo11 O46 Sb2 137.5(3) . . ?
Mo11 O46 Mo13 123.6(3) . . ?
Sb2 O46 Mo13 98.7(2) . . ?
Sb3 O47 Sb2 130.8(3) . . ?
Sb3 O47 Mo14 129.1(3) . . ?
Sb2 O47 Mo14 99.9(2) . . ?
Mo14 O48 Mo12 154.2(3) . . ?
Sb2 O50 Mo14 108.3(3) . . ?
Sb2 O50 Mo16 100.8(2) . . ?
Mo14 O50 Mo16 94.6(2) . . ?
Sb2 O51 Mo13 108.2(3) . . ?
Sb2 O51 Mo15 102.7(2) . . ?
Mo13 O51 Mo15 93.0(2) . . ?
Mo16 O54 Mo15 116.3(3) . . ?
Mo14 O56 Mo16 113.2(3) . . ?
Sb2 O57 Mo16 103.2(3) . . ?
Sb2 O57 Mo15 101.9(2) . . ?
Mo16 O57 Mo15 92.5(2) . . ?
Mo13 O58 Mo15 113.9(3) . . ?
Sb3 O60 Sb5 138.2(3) . . ?
Sb3 O60 Mo11 100.4(2) . . ?
Sb5 O60 Mo11 113.2(3) . . ?
Sb6 O61 Sb3 137.4(3) . . ?
Sb6 O61 Mo12 112.2(2) . . ?
Sb3 O61 Mo12 99.2(2) . . ?
Mo18 O63 Mo10 113.7(3) . . ?
Sb4 O64 Sb6 126.1(3) . . ?
Sb4 O64 Mo17 99.1(2) . . ?
Sb6 O64 Mo17 123.9(3) . . ?
Sb4 O64 Mo18 97.8(2) . . ?
Sb6 O64 Mo18 112.1(3) . . ?
Mo17 O64 Mo18 89.15(19) . . ?
Mo17 O65 Mo9 107.2(3) . . ?
Mo17 O65 Sb5 125.0(3) . . ?
Mo9 O65 Sb5 126.1(3) . . ?
Mo17 O67 Mo18 122.1(3) . . ?
Sb6 O73 Sb5 137.4(3) . . ?

loop_
_geom_bond_atom_site_label_1
_geom_bond_atom_site_label_2
_geom_bond_distance
_geom_bond_site_symmetry_2
_geom_bond_publ_flag
Mo1 O2 1.694(8) . ?
Mo1 O1 1.702(8) . ?
Mo1 O5 1.920(7) . ?
Mo1 O25 1.945(7) . ?
Mo1 O8 2.186(6) . ?
Mo1 O24 2.372(6) . ?
Mo1 Mo3 3.2145(12) . ?
Mo2 O4 1.704(8) . ?
Mo2 O3 1.711(8) . ?
Mo2 O5 1.943(7) . ?
Mo2 O23 1.946(6) . ?
Mo2 O7 2.208(6) . ?
Mo2 O24 2.371(6) . ?
Mo3 O9 1.693(6) . ?
Mo3 O29 1.795(6) . ?
Mo3 O20 1.842(6) . ?
Mo3 O25 1.944(7) . ?
Mo3 O8 2.108(6) . ?
Mo3 O28 2.335(6) . ?
Mo4 O26 1.703(7) . ?
Mo4 O6 1.709(7) . ?
Mo4 O22 1.901(6) . ?
Mo4 O23 1.937(6) . ?
Mo4 O7 2.190(6) . ?
Mo4 O27 2.484(6) . ?
Mo5 O19 1.708(6) . ?
Mo5 O11 1.738(6) . ?
Mo5 O18 1.940(6) . ?
Mo5 O20 1.969(6) . ?
Mo5 O21 2.155(5) . ?
Mo5 O31 2.231(5) . ?
Mo6 O10 1.732(6) . ?
Mo6 O17 1.742(6) . ?
Mo6 O22 1.885(6) . ?
Mo6 O18 1.993(6) . ?
Mo6 O21 2.149(6) . ?
Mo6 O32 2.227(5) . ?
Mo7 O12 1.711(7) . ?
Mo7 O16 1.714(7) . ?
Mo7 O13 1.880(7) . ?
Mo7 O36 1.976(6) . ?
Mo7 O35 2.164(6) . ?
Mo7 Mo8 3.2168(12) . ?
Mo8 O15 1.708(8) . ?
Mo8 O14 1.712(7) . ?
Mo8 O34 1.892(7) . ?
Mo8 O13 1.982(7) . ?
Mo8 O35 2.176(6) . ?
Mo8 O17 2.399(6) . ?
Mo9 O37 1.694(6) . ?
Mo9 O44 1.785(6) . ?
Mo9 O36 1.830(6) . ?
Mo9 O65 2.077(6) . ?
Mo9 O38 2.084(6) . ?
Mo9 O43 2.270(5) . ?
Mo9 Sb4 3.2635(9) . ?
Mo10 O40 1.702(7) . ?
Mo10 O41 1.714(7) . ?
Mo10 O34 1.914(7) . ?
Mo10 O63 1.958(7) . ?
Mo10 O39 2.192(6) . ?
Mo10 O42 2.371(6) . ?
Mo11 O30 1.696(6) . ?
Mo11 O59 1.719(6) . ?
Mo11 O46 1.926(6) . ?
Mo11 O31 2.067(5) . ?
Mo11 O44 2.074(6) . ?
Mo11 O60 2.247(6) . ?
Mo11 Sb3 3.2466(9) . ?
Mo12 O33 1.697(6) . ?
Mo12 O62 1.730(6) . ?
Mo12 O42 1.941(6) . ?
Mo12 O48 2.058(6) . ?
Mo12 O32 2.079(5) . ?
Mo12 O61 2.282(6) . ?
Mo12 Sb3 3.2664(9) . ?
Mo13 O52 1.705(6) . ?
Mo13 O45 1.720(7) . ?
Mo13 O58 1.886(7) . ?
Mo13 O29 2.032(6) . ?
Mo13 O51 2.160(6) . ?
Mo13 O46 2.402(6) . ?
Mo13 Mo15 3.2197(12) . ?
Mo14 O49 1.692(6) . ?
Mo14 O48 1.786(6) . ?
Mo14 O56 1.915(6) . ?
Mo14 O27 1.951(6) . ?
Mo14 O50 2.084(6) . ?
Mo14 O47 2.330(6) . ?
Mo15 O72 1.698(7) . ?
Mo15 O53 1.704(7) . ?
Mo15 O54 1.950(7) . ?
Mo15 O58 1.954(7) . ?
Mo15 O51 2.278(6) . ?
Mo15 O57 2.290(6) . ?
Mo16 O71 1.703(7) . ?
Mo16 O55 1.724(7) . ?
Mo16 O54 1.925(7) . ?
Mo16 O56 1.966(6) . ?
Mo16 O57 2.267(6) . ?
Mo16 O50 2.320(6) . ?
Mo17 O66 1.696(7) . ?
Mo17 O70 1.699(7) . ?
Mo17 O67 1.906(6) . ?
Mo17 O65 2.000(6) . ?
Mo17 O38 2.212(6) . ?
Mo17 O64 2.393(6) . ?
Mo18 O68 1.703(7) . ?
Mo18 O69 1.714(7) . ?
Mo18 O63 1.914(7) . ?
Mo18 O67 1.941(6) . ?
Mo18 O39 2.219(6) . ?
Mo18 O64 2.403(6) . ?
Mn1 O74 2.082(9) . ?
Mn1 O74 2.082(9) 2_756 ?
Mn1 O10 2.139(6) 2_756 ?
Mn1 O10 2.139(6) . ?
Mn1 O11 2.226(6) 2_756 ?
Mn1 O11 2.226(6) . ?
Sb1 O21 1.940(5) . ?
Sb1 O7 1.960(6) . ?
Sb1 O28 1.963(6) . ?
Sb1 O27 1.968(6) . ?
Sb1 O8 1.994(6) . ?
Sb1 O24 2.038(6) . ?
Sb2 O51 1.960(6) . ?
Sb2 O28 1.964(5) . ?
Sb2 O57 1.970(6) . ?
Sb2 O47 1.974(5) . ?
Sb2 O46 1.985(6) . ?
Sb2 O50 1.989(6) . ?
Sb3 O32 1.946(5) . ?
Sb3 O31 1.954(5) . ?
Sb3 O43 1.964(5) . ?
Sb3 O47 1.964(5) . ?
Sb3 O60 1.974(6) . ?
Sb3 O61 1.999(5) . ?
Sb4 O35 1.933(6) . ?
Sb4 O39 1.949(6) . ?
Sb4 O43 1.959(5) . ?
Sb4 O42 1.986(6) . ?
Sb4 O38 1.991(6) . ?
Sb4 O64 2.056(6) . ?
Sb5 O73 1.947(6) . ?
Sb5 O60 2.006(5) . ?
Sb5 O65 2.175(6) . ?
Sb5 O75 2.502(7) . ?
Sb6 O73 1.924(6) . ?
Sb6 O61 1.979(5) . ?
Sb6 O64 2.058(6) . ?
